data_4117805
loop_
_publ_author_name
'Jonathan P. Moerdyk'
'Christopher W. Bielawski'

_publ_contact_author_address 'The University of Texas at Austin, Austin, TX 78712, United States'
_publ_contact_author_email bielawski@cm.utexas.edu
_publ_contact_author_fax 512-471-8696
_publ_contact_author_name 'Christopher W. Bielawski'
_publ_contact_author_phone 512-232-3839
_publ_section_title
;
 Alkyne and Reversible Nitrile Activation: N,N'-Diamidocarbene-Facilitated
 Synthesis of Cyclopropenes, Cyclopropenones, and Azirines
;
_journal_name_full 'Journal of the American Chemical Society'
_journal_page_first 6116
_journal_page_last 6119
_journal_paper_doi 10.1021/ja3014105
_journal_volume 134
_journal_year 2012
_chemical_formula_moiety 1-cyclohexyl-4,8-dimesityl-6,6-Me2-4,8-diazaspiro[2.5]oct-1-ene-5,7-dione
_chemical_formula_sum 'C38 H46 N2 O2'
_chemical_formula_weight 562.77
_chemical_name_common DACCyclohexylacetylene
_chemical_name_systematic
; 
 ? 
;
_space_group_IT_number 14
_symmetry_cell_setting monoclinic
_symmetry_space_group_name_Hall '-P 2ybc'
_symmetry_space_group_name_H-M 'P 1 21/c 1'
_atom_sites_solution_hydrogens geom
_atom_sites_solution_primary direct
_atom_sites_solution_secondary difmap
_audit_creation_method SHELXL-97
_cell_angle_alpha 90.00
_cell_angle_beta 103.659(2)
_cell_angle_gamma 90.00
_cell_formula_units_Z 4
_cell_length_a 12.0444(9)
_cell_length_b 23.2835(17)
_cell_length_c 11.9648(9)
_cell_measurement_temperature 150(2)
_cell_volume 3260.5(4)
_computing_cell_refinement 'CrystalClear (Rigaku Inc., 2008)'
_computing_data_collection 'CrystalClear (Rigaku Inc., 2008)'
_computing_data_reduction 'CrystalClear (Rigaku Inc., 2008)'
_computing_structure_refinement 'SHELXL-97 (Sheldrick, 1997)'
_computing_structure_solution 'SHELXS-97 (Sheldrick, 1990)'
_diffrn_ambient_temperature 150(2)
_diffrn_measured_fraction_theta_full 0.998
_diffrn_measured_fraction_theta_max 0.998
_diffrn_measurement_device_type 'CCD area detector'
_diffrn_measurement_method 'phi and omega scans'
_diffrn_radiation_monochromator graphite
_diffrn_radiation_source 'fine-focus sealed tube'
_diffrn_radiation_type MoK\a
_diffrn_radiation_wavelength 0.71075
_diffrn_reflns_av_R_equivalents 0.1303
_diffrn_reflns_av_sigmaI/netI 0.0863
_diffrn_reflns_limit_h_max 13
_diffrn_reflns_limit_h_min -14
_diffrn_reflns_limit_k_max 27
_diffrn_reflns_limit_k_min -27
_diffrn_reflns_limit_l_max 14
_diffrn_reflns_limit_l_min -14
_diffrn_reflns_number 34255
_diffrn_reflns_theta_full 25.00
_diffrn_reflns_theta_max 25.00
_diffrn_reflns_theta_min 3.15
_exptl_absorpt_coefficient_mu 0.070
_exptl_absorpt_correction_type none
_exptl_absorpt_process_details none
_exptl_crystal_colour colorless
_exptl_crystal_density_diffrn 1.146
_exptl_crystal_description plates
_exptl_crystal_F_000 1216
_exptl_crystal_size_max 0.38
_exptl_crystal_size_mid 0.20
_exptl_crystal_size_min 0.07
_refine_diff_density_max 0.232
_refine_diff_density_min -0.389
_refine_diff_density_rms 0.050
_refine_ls_extinction_method none
_refine_ls_goodness_of_fit_ref 1.006
_refine_ls_hydrogen_treatment constr
_refine_ls_matrix_type full
_refine_ls_number_parameters 387
_refine_ls_number_reflns 5739
_refine_ls_number_restraints 0
_refine_ls_restrained_S_all 1.006
_refine_ls_R_factor_all 0.0989
_refine_ls_R_factor_gt 0.0647
_refine_ls_shift/su_max 0.029
_refine_ls_shift/su_mean 0.000
_refine_ls_structure_factor_coef Fsqd
_refine_ls_weighting_details 'calc w=1/[\s^2^(Fo^2^)+(0.0684P)^2^+2.0566P] where P=(Fo^2^+2Fc^2^)/3'
_refine_ls_weighting_scheme calc
_refine_ls_wR_factor_gt 0.1534
_refine_ls_wR_factor_ref 0.1775
_reflns_number_gt 3949
_reflns_number_total 5739
_reflns_threshold_expression >2sigma(I)
_cod_data_source_file ja3014105_si_002_3.cif
_cod_data_source_block DACCyclohexylacetylene2c
_cod_database_code 4117805

loop_
_symmetry_equiv_pos_as_xyz
'x, y, z'
'-x, y+1/2, -z+1/2'
'-x, -y, -z'
'x, -y-1/2, z-1/2'

loop_
_atom_site_label
_atom_site_type_symbol
_atom_site_fract_x
_atom_site_fract_y
_atom_site_fract_z
_atom_site_U_iso_or_equiv
_atom_site_adp_type
_atom_site_occupancy
_atom_site_symmetry_multiplicity
_atom_site_calc_flag
_atom_site_refinement_flags
O1 O 0.18283(15) 0.26012(8) 0.16767(15) 0.0344(5) Uani 1 1 d .
N1 N 0.26201(16) 0.31293(8) 0.04841(16) 0.0223(5) Uani 1 1 d .
C1 C 0.2514(2) 0.34684(10) -0.0583(2) 0.0223(5) Uani 1 1 d .
O2 O -0.04969(14) 0.37755(7) -0.09652(16) 0.0352(5) Uani 1 1 d .
N2 N 0.14036(16) 0.37599(8) -0.08718(17) 0.0222(5) Uani 1 1 d .
C2 C 0.0429(2) 0.35350(10) -0.0666(2) 0.0246(6) Uani 1 1 d .
C3 C 0.0553(2) 0.29557(10) -0.0047(2) 0.0242(6) Uani 1 1 d .
C4 C 0.1716(2) 0.28829(10) 0.0787(2) 0.0239(6) Uani 1 1 d .
C5 C 0.0453(2) 0.24856(11) -0.0984(2) 0.0326(6) Uani 1 1 d .
H5A H 0.1055 0.2534 -0.1377 0.049 Uiso 1 1 calc R
H5B H -0.0273 0.2519 -0.1525 0.049 Uiso 1 1 calc R
H5C H 0.0514 0.2113 -0.0630 0.049 Uiso 1 1 calc R
C6 C -0.0393(2) 0.28863(12) 0.0595(2) 0.0355(7) Uani 1 1 d .
H6A H -0.0297 0.3168 0.1197 0.053 Uiso 1 1 calc R
H6B H -0.0355 0.2508 0.0923 0.053 Uiso 1 1 calc R
H6C H -0.1122 0.2939 0.0069 0.053 Uiso 1 1 calc R
C7 C 0.3761(2) 0.29811(11) 0.1133(2) 0.0284(6) Uani 1 1 d .
C8 C 0.4294(2) 0.33339(11) 0.2045(2) 0.0364(7) Uani 1 1 d .
C9 C 0.5408(3) 0.31920(14) 0.2628(3) 0.0541(9) Uani 1 1 d .
H9A H 0.5779 0.3423 0.3237 0.065 Uiso 1 1 calc R
C10 C 0.5974(3) 0.27268(14) 0.2338(4) 0.0616(11) Uani 1 1 d .
C11 C 0.5398(3) 0.23758(13) 0.1463(3) 0.0523(9) Uani 1 1 d .
H11A H 0.5769 0.2053 0.1272 0.063 Uiso 1 1 calc R
C12 C 0.4280(2) 0.24867(11) 0.0852(2) 0.0356(7) Uani 1 1 d .
C13 C 0.3666(3) 0.20742(12) -0.0048(3) 0.0485(8) Uani 1 1 d .
H13A H 0.2958 0.1961 0.0123 0.073 Uiso 1 1 calc R
H13B H 0.4134 0.1741 -0.0055 0.073 Uiso 1 1 calc R
H13C H 0.3515 0.2257 -0.0788 0.073 Uiso 1 1 calc R
C14 C 0.7205(3) 0.25980(16) 0.2947(5) 0.104(2) Uani 1 1 d .
H14A H 0.7366 0.2758 0.3707 0.156 Uiso 1 1 calc R
H14B H 0.7708 0.2764 0.2522 0.156 Uiso 1 1 calc R
H14C H 0.7319 0.2190 0.2996 0.156 Uiso 1 1 calc R
C15 C 0.3711(3) 0.38533(13) 0.2372(3) 0.0498(8) Uani 1 1 d .
H15A H 0.2948 0.3754 0.2415 0.075 Uiso 1 1 calc R
H15B H 0.3681 0.4148 0.1804 0.075 Uiso 1 1 calc R
H15C H 0.4129 0.3991 0.3107 0.075 Uiso 1 1 calc R
C16 C 0.1342(2) 0.43072(10) -0.1467(2) 0.0230(5) Uani 1 1 d .
C17 C 0.1425(2) 0.48102(10) -0.0822(2) 0.0252(6) Uani 1 1 d .
C18 C 0.1402(2) 0.53331(11) -0.1390(2) 0.0311(6) Uani 1 1 d .
H18A H 0.1461 0.5672 -0.0967 0.037 Uiso 1 1 calc R
C19 C 0.1293(2) 0.53628(11) -0.2571(3) 0.0365(7) Uani 1 1 d .
C20 C 0.1174(2) 0.48553(11) -0.3188(2) 0.0356(7) Uani 1 1 d .
H20A H 0.1086 0.4871 -0.3981 0.043 Uiso 1 1 calc R
C21 C 0.1183(2) 0.43230(11) -0.2662(2) 0.0299(6) Uani 1 1 d .
C22 C 0.0982(3) 0.37877(12) -0.3390(2) 0.0451(8) Uani 1 1 d .
H22A H 0.0738 0.3483 -0.2964 0.068 Uiso 1 1 calc R
H22B H 0.1678 0.3679 -0.3592 0.068 Uiso 1 1 calc R
H22C H 0.0402 0.3861 -0.4077 0.068 Uiso 1 1 calc R
C23 C 0.1278(3) 0.59376(13) -0.3171(3) 0.0633(10) Uani 1 1 d .
H23A H 0.1945 0.6153 -0.2810 0.095 Uiso 1 1 calc R
H23B H 0.0606 0.6147 -0.3118 0.095 Uiso 1 1 calc R
H23C H 0.1272 0.5876 -0.3966 0.095 Uiso 1 1 calc R
C24 C 0.1504(2) 0.48014(11) 0.0454(2) 0.0341(7) Uani 1 1 d .
H24A H 0.0974 0.4525 0.0620 0.051 Uiso 1 1 calc R
H24B H 0.1322 0.5175 0.0699 0.051 Uiso 1 1 calc R
H24C H 0.2266 0.4699 0.0854 0.051 Uiso 1 1 calc R
C25 C 0.3105(2) 0.32959(10) -0.1472(2) 0.0241(6) Uani 1 1 d .
H25A H 0.3153 0.3043 -0.2060 0.029 Uiso 1 1 calc R
C26 C 0.3516(2) 0.37428(10) -0.0863(2) 0.0228(5) Uani 1 1 d .
C27 C 0.4339(2) 0.42366(10) -0.0631(2) 0.0278(6) Uani 1 1 d .
H27A H 0.4033 0.4526 -0.0189 0.033 Uiso 1 1 calc R
C28 C 0.5526(2) 0.40559(12) 0.0076(3) 0.0373(7) Uani 1 1 d .
H28A H 0.5989 0.4396 0.0305 0.045 Uiso 1 1 calc R
H28B H 0.5445 0.3861 0.0768 0.045 Uiso 1 1 calc R
C29 C 0.6132(2) 0.36610(13) -0.0601(3) 0.0466(8) Uani 1 1 d .
H29A H 0.5704 0.3306 -0.0778 0.056 Uiso 1 1 calc R
H29B H 0.6886 0.3568 -0.0139 0.056 Uiso 1 1 calc R
C30 C 0.6241(3) 0.39487(14) -0.1713(3) 0.0509(9) Uani 1 1 d .
H30A H 0.6726 0.4285 -0.1533 0.061 Uiso 1 1 calc R
H30B H 0.6598 0.3685 -0.2150 0.061 Uiso 1 1 calc R
C31 C 0.5076(3) 0.41273(13) -0.2438(3) 0.0444(8) Uani 1 1 d .
H31A H 0.5174 0.4329 -0.3117 0.053 Uiso 1 1 calc R
H31B H 0.4620 0.3787 -0.2689 0.053 Uiso 1 1 calc R
C32 C 0.4451(2) 0.45134(11) -0.1763(2) 0.0341(6) Uani 1 1 d .
H32A H 0.3695 0.4598 -0.2231 0.041 Uiso 1 1 calc R
H32B H 0.4861 0.4874 -0.1596 0.041 Uiso 1 1 calc R
C33 C 0.3527(3) 0.5276(2) 0.5192(3) 0.0745(12) Uani 1 1 d .
H33A H 0.4158 0.5306 0.5811 0.089 Uiso 1 1 calc R
C34 C 0.3063(4) 0.4753(2) 0.4877(4) 0.0895(15) Uani 1 1 d .
H34A H 0.3364 0.4425 0.5279 0.107 Uiso 1 1 calc R
C35 C 0.2134(5) 0.4718(4) 0.3945(6) 0.142(3) Uani 1 1 d .
H35A H 0.1814 0.4361 0.3710 0.170 Uiso 1 1 calc R
C36 C 0.1683(7) 0.5201(7) 0.3369(7) 0.194(7) Uani 1 1 d .
H36A H 0.1046 0.5172 0.2755 0.232 Uiso 1 1 calc R
C37 C 0.2132(6) 0.5700(5) 0.3668(6) 0.153(4) Uani 1 1 d .
H37A H 0.1822 0.6023 0.3252 0.184 Uiso 1 1 calc R
C38 C 0.3074(5) 0.5764(3) 0.4604(4) 0.0999(16) Uani 1 1 d .
H38A H 0.3384 0.6124 0.4821 0.120 Uiso 1 1 calc R

loop_
_atom_site_aniso_label
_atom_site_aniso_U_11
_atom_site_aniso_U_22
_atom_site_aniso_U_33
_atom_site_aniso_U_23
_atom_site_aniso_U_13
_atom_site_aniso_U_12
O1 0.0317(11) 0.0366(10) 0.0332(11) 0.0144(8) 0.0044(9) -0.0011(8)
N1 0.0190(11) 0.0228(10) 0.0238(11) 0.0035(8) 0.0024(9) 0.0004(8)
C1 0.0219(13) 0.0207(12) 0.0231(13) 0.0015(10) 0.0027(11) 0.0018(9)
O2 0.0193(10) 0.0364(10) 0.0484(12) 0.0103(9) 0.0051(9) 0.0045(8)
N2 0.0193(11) 0.0210(10) 0.0251(11) 0.0022(8) 0.0027(9) 0.0007(8)
C2 0.0218(13) 0.0261(13) 0.0242(13) -0.0034(10) 0.0022(11) -0.0003(10)
C3 0.0202(13) 0.0250(13) 0.0266(13) 0.0020(10) 0.0039(11) -0.0022(10)
C4 0.0245(14) 0.0193(12) 0.0269(14) -0.0001(10) 0.0040(11) -0.0015(10)
C5 0.0277(15) 0.0299(14) 0.0373(16) -0.0019(12) 0.0017(12) -0.0041(11)
C6 0.0281(15) 0.0404(16) 0.0396(16) 0.0086(13) 0.0111(13) 0.0014(12)
C7 0.0206(13) 0.0296(14) 0.0322(15) 0.0098(11) 0.0007(11) -0.0002(10)
C8 0.0329(16) 0.0320(15) 0.0377(16) 0.0105(12) -0.0048(13) -0.0040(12)
C9 0.0416(19) 0.0438(19) 0.061(2) 0.0203(16) -0.0201(16) -0.0127(15)
C10 0.0270(17) 0.0394(19) 0.104(3) 0.0337(19) -0.0126(18) -0.0068(14)
C11 0.0313(17) 0.0354(17) 0.089(3) 0.0248(17) 0.0122(18) 0.0098(13)
C12 0.0277(15) 0.0287(14) 0.0511(18) 0.0145(13) 0.0107(13) 0.0060(11)
C13 0.055(2) 0.0319(16) 0.059(2) 0.0031(14) 0.0153(17) 0.0134(14)
C14 0.033(2) 0.057(2) 0.190(5) 0.044(3) -0.039(3) -0.0069(17)
C15 0.057(2) 0.0464(19) 0.0352(17) -0.0056(14) -0.0098(15) 0.0001(15)
C16 0.0178(12) 0.0227(12) 0.0286(14) 0.0046(10) 0.0056(11) 0.0035(10)
C17 0.0191(13) 0.0263(13) 0.0293(14) 0.0008(11) 0.0039(11) 0.0031(10)
C18 0.0272(14) 0.0229(13) 0.0433(17) -0.0005(12) 0.0088(13) 0.0007(11)
C19 0.0365(16) 0.0293(15) 0.0466(18) 0.0110(13) 0.0157(14) 0.0041(12)
C20 0.0417(17) 0.0373(16) 0.0297(15) 0.0117(12) 0.0122(13) 0.0134(12)
C21 0.0300(15) 0.0322(14) 0.0266(14) 0.0035(11) 0.0053(12) 0.0078(11)
C22 0.060(2) 0.0418(17) 0.0281(16) -0.0026(13) 0.0006(15) 0.0115(15)
C23 0.089(3) 0.0358(18) 0.074(2) 0.0228(17) 0.037(2) 0.0096(17)
C24 0.0383(17) 0.0317(15) 0.0311(15) -0.0037(11) 0.0061(13) 0.0044(12)
C25 0.0253(14) 0.0237(13) 0.0229(13) -0.0003(10) 0.0049(11) 0.0035(10)
C26 0.0199(13) 0.0235(13) 0.0252(13) 0.0026(10) 0.0055(11) 0.0035(10)
C27 0.0287(14) 0.0229(13) 0.0330(15) -0.0045(11) 0.0096(12) -0.0043(10)
C28 0.0266(15) 0.0390(16) 0.0447(17) -0.0013(13) 0.0055(13) -0.0105(12)
C29 0.0224(15) 0.0388(17) 0.076(2) -0.0003(15) 0.0067(15) 0.0001(12)
C30 0.0392(18) 0.0459(18) 0.078(2) -0.0159(17) 0.0344(18) -0.0068(14)
C31 0.0470(19) 0.0467(18) 0.0470(18) -0.0043(14) 0.0263(15) -0.0109(14)
C32 0.0355(16) 0.0264(14) 0.0426(17) 0.0019(12) 0.0135(13) -0.0035(11)
C33 0.056(2) 0.129(4) 0.036(2) 0.002(2) 0.0048(18) 0.010(3)
C34 0.063(3) 0.139(4) 0.068(3) -0.034(3) 0.017(2) -0.001(3)
C35 0.061(4) 0.287(10) 0.087(4) -0.105(5) 0.037(3) -0.040(5)
C36 0.049(4) 0.49(2) 0.048(4) -0.027(7) 0.026(3) 0.032(7)
C37 0.079(5) 0.332(13) 0.061(4) 0.094(6) 0.042(4) 0.095(6)
C38 0.103(4) 0.143(5) 0.070(3) 0.027(3) 0.054(3) 0.023(3)

loop_
_atom_type_symbol
_atom_type_description
_atom_type_scat_dispersion_real
_atom_type_scat_dispersion_imag
_atom_type_scat_source
C C 0.0033 0.0016 'International Tables Vol C Tables 4.2.6.8 and 6.1.1.4'
H H 0.0000 0.0000 'International Tables Vol C Tables 4.2.6.8 and 6.1.1.4'
N N 0.0061 0.0033 'International Tables Vol C Tables 4.2.6.8 and 6.1.1.4'
O O 0.0106 0.0060 'International Tables Vol C Tables 4.2.6.8 and 6.1.1.4'

loop_
_geom_angle_atom_site_label_1
_geom_angle_atom_site_label_2
_geom_angle_atom_site_label_3
_geom_angle
C4 N1 C7 118.41(19)
C4 N1 C1 123.07(19)
C7 N1 C1 117.79(19)
N2 C1 C25 121.8(2)
N2 C1 C26 119.75(19)
C25 C1 C26 52.43(15)
N2 C1 N1 109.79(19)
C25 C1 N1 121.37(19)
C26 C1 N1 121.28(19)
C2 N2 C16 118.71(19)
C2 N2 C1 123.85(19)
C16 N2 C1 117.36(18)
O2 C2 N2 122.5(2)
O2 C2 C3 121.6(2)
N2 C2 C3 116.0(2)
C4 C3 C6 109.8(2)
C4 C3 C2 112.60(19)
C6 C3 C2 109.8(2)
C4 C3 C5 107.29(19)
C6 C3 C5 110.4(2)
C2 C3 C5 106.9(2)
O1 C4 N1 121.8(2)
O1 C4 C3 121.5(2)
N1 C4 C3 116.7(2)
C3 C5 H5A 109.5
C3 C5 H5B 109.5
H5A C5 H5B 109.5
C3 C5 H5C 109.5
H5A C5 H5C 109.5
H5B C5 H5C 109.5
C3 C6 H6A 109.5
C3 C6 H6B 109.5
H6A C6 H6B 109.5
C3 C6 H6C 109.5
H6A C6 H6C 109.5
H6B C6 H6C 109.5
C12 C7 C8 121.9(2)
C12 C7 N1 119.4(2)
C8 C7 N1 118.7(2)
C7 C8 C9 117.4(3)
C7 C8 C15 121.5(2)
C9 C8 C15 121.0(3)
C10 C9 C8 122.5(3)
C10 C9 H9A 118.7
C8 C9 H9A 118.7
C9 C10 C11 118.1(3)
C9 C10 C14 121.5(4)
C11 C10 C14 120.4(4)
C10 C11 C12 122.5(3)
C10 C11 H11A 118.7
C12 C11 H11A 118.7
C7 C12 C11 117.4(3)
C7 C12 C13 122.1(2)
C11 C12 C13 120.5(3)
C12 C13 H13A 109.5
C12 C13 H13B 109.5
H13A C13 H13B 109.5
C12 C13 H13C 109.5
H13A C13 H13C 109.5
H13B C13 H13C 109.5
C10 C14 H14A 109.5
C10 C14 H14B 109.5
H14A C14 H14B 109.5
C10 C14 H14C 109.5
H14A C14 H14C 109.5
H14B C14 H14C 109.5
C8 C15 H15A 109.5
C8 C15 H15B 109.5
H15A C15 H15B 109.5
C8 C15 H15C 109.5
H15A C15 H15C 109.5
H15B C15 H15C 109.5
C17 C16 C21 121.3(2)
C17 C16 N2 118.5(2)
C21 C16 N2 120.2(2)
C18 C17 C16 118.3(2)
C18 C17 C24 119.7(2)
C16 C17 C24 121.9(2)
C19 C18 C17 121.7(2)
C19 C18 H18A 119.1
C17 C18 H18A 119.1
C20 C19 C18 118.3(2)
C20 C19 C23 120.8(3)
C18 C19 C23 120.9(3)
C19 C20 C21 122.1(3)
C19 C20 H20A 118.9
C21 C20 H20A 118.9
C20 C21 C16 118.1(2)
C20 C21 C22 119.6(2)
C16 C21 C22 122.3(2)
C21 C22 H22A 109.5
C21 C22 H22B 109.5
H22A C22 H22B 109.5
C21 C22 H22C 109.5
H22A C22 H22C 109.5
H22B C22 H22C 109.5
C19 C23 H23A 109.5
C19 C23 H23B 109.5
H23A C23 H23B 109.5
C19 C23 H23C 109.5
H23A C23 H23C 109.5
H23B C23 H23C 109.5
C17 C24 H24A 109.5
C17 C24 H24B 109.5
H24A C24 H24B 109.5
C17 C24 H24C 109.5
H24A C24 H24C 109.5
H24B C24 H24C 109.5
C26 C25 C1 63.91(17)
C26 C25 H25A 148.0
C1 C25 H25A 148.0
C25 C26 C1 63.65(17)
C25 C26 C27 149.8(2)
C1 C26 C27 146.3(2)
C26 C27 C32 110.6(2)
C26 C27 C28 112.3(2)
C32 C27 C28 109.6(2)
C26 C27 H27A 108.1
C32 C27 H27A 108.1
C28 C27 H27A 108.1
C29 C28 C27 111.9(2)
C29 C28 H28A 109.2
C27 C28 H28A 109.2
C29 C28 H28B 109.2
C27 C28 H28B 109.2
H28A C28 H28B 107.9
C28 C29 C30 110.5(2)
C28 C29 H29A 109.5
C30 C29 H29A 109.5
C28 C29 H29B 109.5
C30 C29 H29B 109.5
H29A C29 H29B 108.1
C31 C30 C29 111.1(2)
C31 C30 H30A 109.4
C29 C30 H30A 109.4
C31 C30 H30B 109.4
C29 C30 H30B 109.4
H30A C30 H30B 108.0
C32 C31 C30 111.3(3)
C32 C31 H31A 109.4
C30 C31 H31A 109.4
C32 C31 H31B 109.4
C30 C31 H31B 109.4
H31A C31 H31B 108.0
C31 C32 C27 112.2(2)
C31 C32 H32A 109.2
C27 C32 H32A 109.2
C31 C32 H32B 109.2
C27 C32 H32B 109.2
H32A C32 H32B 107.9
C34 C33 C38 120.7(5)
C34 C33 H33A 119.7
C38 C33 H33A 119.7
C33 C34 C35 118.7(6)
C33 C34 H34A 120.6
C35 C34 H34A 120.6
C36 C35 C34 120.5(8)
C36 C35 H35A 119.7
C34 C35 H35A 119.7
C37 C36 C35 120.6(8)
C37 C36 H36A 119.7
C35 C36 H36A 119.7
C36 C37 C38 121.5(9)
C36 C37 H37A 119.2
C38 C37 H37A 119.2
C33 C38 C37 117.9(6)
C33 C38 H38A 121.1
C37 C38 H38A 121.1

loop_
_geom_bond_atom_site_label_1
_geom_bond_atom_site_label_2
_geom_bond_distance
O1 C4 1.230(3)
N1 C4 1.354(3)
N1 C7 1.452(3)
N1 C1 1.480(3)
C1 N2 1.466(3)
C1 C25 1.469(3)
C1 C26 1.472(3)
O2 C2 1.224(3)
N2 C2 1.360(3)
N2 C16 1.453(3)
C2 C3 1.529(3)
C3 C4 1.525(3)
C3 C6 1.526(4)
C3 C5 1.551(3)
C5 H5A 0.9600
C5 H5B 0.9600
C5 H5C 0.9600
C6 H6A 0.9600
C6 H6B 0.9600
C6 H6C 0.9600
C7 C12 1.388(4)
C7 C8 1.395(4)
C8 C9 1.398(4)
C8 C15 1.496(4)
C9 C10 1.368(5)
C9 H9A 0.9300
C10 C11 1.379(5)
C10 C14 1.520(4)
C11 C12 1.396(4)
C11 H11A 0.9300
C12 C13 1.501(4)
C13 H13A 0.9600
C13 H13B 0.9600
C13 H13C 0.9600
C14 H14A 0.9600
C14 H14B 0.9600
C14 H14C 0.9600
C15 H15A 0.9600
C15 H15B 0.9600
C15 H15C 0.9600
C16 C17 1.393(3)
C16 C21 1.397(4)
C17 C18 1.391(3)
C17 C24 1.507(3)
C18 C19 1.390(4)
C18 H18A 0.9300
C19 C20 1.383(4)
C19 C23 1.517(4)
C20 C21 1.389(4)
C20 H20A 0.9300
C21 C22 1.507(4)
C22 H22A 0.9600
C22 H22B 0.9600
C22 H22C 0.9600
C23 H23A 0.9600
C23 H23B 0.9600
C23 H23C 0.9600
C24 H24A 0.9600
C24 H24B 0.9600
C24 H24C 0.9600
C25 C26 1.299(3)
C25 H25A 0.9300
C26 C27 1.500(3)
C27 C32 1.534(4)
C27 C28 1.539(4)
C27 H27A 0.9800
C28 C29 1.520(4)
C28 H28A 0.9700
C28 H28B 0.9700
C29 C30 1.523(4)
C29 H29A 0.9700
C29 H29B 0.9700
C30 C31 1.522(4)
C30 H30A 0.9700
C30 H30B 0.9700
C31 C32 1.522(4)
C31 H31A 0.9700
C31 H31B 0.9700
C32 H32A 0.9700
C32 H32B 0.9700
C33 C34 1.355(6)
C33 C38 1.380(6)
C33 H33A 0.9300
C34 C35 1.383(7)
C34 H34A 0.9300
C35 C36 1.364(13)
C35 H35A 0.9300
C36 C37 1.296(14)
C36 H36A 0.9300
C37 C38 1.401(8)
C37 H37A 0.9300
C38 H38A 0.9300

loop_
_cod_related_entry_id
_cod_related_entry_database
_cod_related_entry_code
1 ChemSpider 30660611
